data_2225687
loop_
_publ_author_name
'Fun, Hoong-Kun'
'Joycharat, Nantiya'
'Voravuthikunchai, Supayang Piyawan'
'Chantrapromma, Suchada'

_publ_section_title
;
 Absolute configuration of isoeichlerialactone
;
_journal_coeditor_code RZ2425
_journal_issue 4
_journal_name_full 'Acta Crystallographica Section E'
_journal_page_first o879
_journal_page_last o880
_journal_paper_doi 10.1107/S1600536810009499
_journal_volume 66
_journal_year 2010
_chemical_formula_iupac 'C27 H42 O4'
_chemical_formula_moiety 'C27 H42 O4'
_chemical_formula_sum 'C27 H42 O4'
_chemical_formula_weight 430.61
_chemical_name_common
;
Isoeichlerialactone
;
_chemical_name_systematic
;
3-{(3<i>S</i>,3a<i>R</i>,5a<i>R</i>,6<i>S</i>,7<i>S</i>,9a<i>R</i>,9b<i>R</i>)-
6,9a,9b-trimethyl-3-[(<i>R</i>)-2-methyl-5-oxotetrahydrofuran-2-yl]-7-
(prop-1-en-2-yl)dodecahydro-1<i>H</i>-cyclopenta[<i>a</i>]naphthalen-6-
yl}propanoic acid
;
_space_group_IT_number 4
_symmetry_cell_setting monoclinic
_symmetry_space_group_name_Hall 'P 2yb'
_symmetry_space_group_name_H-M 'P 1 21 1'
_atom_sites_solution_hydrogens geom
_atom_sites_solution_primary direct
_atom_sites_solution_secondary difmap
_audit_creation_method SHELXL-97
_cell_angle_alpha 90.00
_cell_angle_beta 94.962(2)
_cell_angle_gamma 90.00
_cell_formula_units_Z 2
_cell_length_a 11.8690(4)
_cell_length_b 7.0388(3)
_cell_length_c 14.1173(5)
_cell_measurement_reflns_used 3253
_cell_measurement_temperature 100
_cell_measurement_theta_max 63.49
_cell_measurement_theta_min 3.14
_cell_volume 1174.99(8)
_computing_cell_refinement 'SAINT (Bruker, 2009)'
_computing_data_collection 'APEX2 (Bruker, 2009)'
_computing_data_reduction 'SAINT (Bruker, 2009)'
_computing_molecular_graphics 'SHELXTL (Sheldrick, 2008)'
_computing_publication_material
;
SHELXTL (Sheldrick, 2008) and PLATON (Spek, 2009)
;
_computing_structure_refinement 'SHELXTL (Sheldrick, 2008)'
_computing_structure_solution 'SHELXTL (Sheldrick, 2008)'
_diffrn_ambient_temperature 100
_diffrn_measured_fraction_theta_full 0.961
_diffrn_measured_fraction_theta_max 0.961
_diffrn_measurement_device_type 'Bruker APEX DUO CCD area-detector'
_diffrn_measurement_method '\f and \w scans'
_diffrn_radiation_monochromator graphite
_diffrn_radiation_source 'sealed tube'
_diffrn_radiation_type CuK\a
_diffrn_radiation_wavelength 1.54178
_diffrn_reflns_av_R_equivalents 0.0452
_diffrn_reflns_av_sigmaI/netI 0.0189
_diffrn_reflns_limit_h_max 13
_diffrn_reflns_limit_h_min -13
_diffrn_reflns_limit_k_max 7
_diffrn_reflns_limit_k_min -6
_diffrn_reflns_limit_l_max 16
_diffrn_reflns_limit_l_min -16
_diffrn_reflns_number 29402
_diffrn_reflns_theta_full 63.49
_diffrn_reflns_theta_max 63.49
_diffrn_reflns_theta_min 3.14
_diffrn_standards_number 0
_exptl_absorpt_coefficient_mu 0.625
_exptl_absorpt_correction_T_max 0.9623
_exptl_absorpt_correction_T_min 0.7199
_exptl_absorpt_correction_type multi-scan
_exptl_absorpt_process_details '(SADABS; Bruker, 2009)'
_exptl_crystal_colour Colourless
_exptl_crystal_density_diffrn 1.217
_exptl_crystal_density_method 'not measured'
_exptl_crystal_description Needle
_exptl_crystal_F_000 472
_exptl_crystal_size_max 0.56
_exptl_crystal_size_mid 0.14
_exptl_crystal_size_min 0.06
_refine_diff_density_max 0.198
_refine_diff_density_min -0.192
_refine_ls_abs_structure_details 'Flack (1983), 1258 Friedel pairs'
_refine_ls_abs_structure_Flack 0.26(17)
_refine_ls_extinction_coef 0.0060(7)
_refine_ls_extinction_expression Fc^*^=kFc[1+0.001xFc^2^\l^3^/sin(2\q)]^-1/4^
_refine_ls_extinction_method 'SHELXTL (Sheldrick, 2008)'
_refine_ls_goodness_of_fit_ref 1.051
_refine_ls_hydrogen_treatment constr
_refine_ls_matrix_type full
_refine_ls_number_parameters 286
_refine_ls_number_reflns 3253
_refine_ls_number_restraints 1
_refine_ls_restrained_S_all 1.051
_refine_ls_R_factor_all 0.0293
_refine_ls_R_factor_gt 0.0289
_refine_ls_shift/su_max 0.001
_refine_ls_shift/su_mean 0.000
_refine_ls_structure_factor_coef Fsqd
_refine_ls_weighting_details 'calc w=1/[\s^2^(Fo^2^)+(0.0429P)^2^+0.3283P] where P=(Fo^2^+2Fc^2^)/3'
_refine_ls_weighting_scheme calc
_refine_ls_wR_factor_gt 0.0752
_refine_ls_wR_factor_ref 0.0755
_reflns_number_gt 3209
_reflns_number_total 3253
_reflns_threshold_expression I>2\s(I)
_cod_data_source_file rz2425.cif
_cod_data_source_block I
_cod_depositor_comments
;
The following automatic conversions were performed:
'_symmetry_cell_setting' value 'Monoclinic' changed to 'monoclinic'
according to '/home/saulius/struct/CIF-dictionaries/cif_core.dic'
dictionary named 'cif_core.dic' version 2.4.1 from 2010-06-29.

Automatic conversion script
Id: cif_fix_enum 1527 2010-12-29 10:47:43Z saulius 
;
_cod_original_sg_symbol_H-M 'P 21'
_cod_database_code 2225687
_cod_database_fobs_code 2225687

loop_
_symmetry_equiv_pos_as_xyz
'x, y, z'
'-x, y+1/2, -z'

loop_
_atom_site_type_symbol
_atom_site_label
_atom_site_fract_x
_atom_site_fract_y
_atom_site_fract_z
_atom_site_U_iso_or_equiv
_atom_site_adp_type
_atom_site_calc_flag
_atom_site_refinement_flags
_atom_site_occupancy
_atom_site_disorder_assembly
_atom_site_disorder_group
O O1 1.02039(9) 0.12899(19) 0.98069(8) 0.0230(3) Uani d . 1 . .
O O2 0.87449(10) -0.06457(19) 0.94649(9) 0.0269(3) Uani d . 1 . .
H H1O2 0.9144 -0.1370 0.9802 0.040 Uiso calc R 1 . .
O O3 0.85383(10) 0.17561(19) 0.33396(8) 0.0233(3) Uani d . 1 . .
O O4 0.92934(11) -0.0534(2) 0.24954(9) 0.0311(3) Uani d . 1 . .
C C1 0.73873(13) 0.1943(3) 0.85206(11) 0.0165(4) Uani d . 1 . .
H H1A 0.7030 0.1786 0.9108 0.020 Uiso calc R 1 . .
H H1B 0.7359 0.0721 0.8202 0.020 Uiso calc R 1 . .
C C2 0.86329(13) 0.2436(3) 0.87797(11) 0.0182(4) Uani d . 1 . .
H H2A 0.9005 0.2569 0.8198 0.022 Uiso calc R 1 . .
H H2B 0.8674 0.3656 0.9101 0.022 Uiso calc R 1 . .
C C3 0.92647(13) 0.0998(3) 0.94034(11) 0.0181(4) Uani d . 1 . .
C C4 0.60276(14) 0.5092(3) 0.93919(11) 0.0220(4) Uani d . 1 . .
C C5 0.65278(13) 0.5261(3) 0.84351(11) 0.0180(4) Uani d . 1 . .
H H5A 0.7296 0.5754 0.8576 0.022 Uiso calc R 1 . .
C C6 0.58968(13) 0.6758(3) 0.78086(11) 0.0183(4) Uani d . 1 . .
H H6A 0.5825 0.7912 0.8174 0.022 Uiso calc R 1 . .
H H6B 0.5142 0.6301 0.7612 0.022 Uiso calc R 1 . .
C C7 0.65149(14) 0.7207(3) 0.69250(11) 0.0190(4) Uani d . 1 . .
H H7A 0.7241 0.7776 0.7125 0.023 Uiso calc R 1 . .
H H7B 0.6078 0.8131 0.6539 0.023 Uiso calc R 1 . .
C C8 0.67072(12) 0.5444(3) 0.63145(11) 0.0162(4) Uani d . 1 . .
C C9 0.72743(13) 0.3854(3) 0.69732(11) 0.0150(4) Uani d . 1 . .
H H9A 0.8000 0.4401 0.7222 0.018 Uiso calc R 1 . .
C C10 0.66594(13) 0.3357(3) 0.78849(11) 0.0163(4) Uani d . 1 . .
C C11 0.75991(13) 0.2106(3) 0.64025(11) 0.0178(4) Uani d . 1 . .
H H11A 0.6915 0.1505 0.6120 0.021 Uiso calc R 1 . .
H H11B 0.7987 0.1198 0.6833 0.021 Uiso calc R 1 . .
C C12 0.83640(13) 0.2598(3) 0.56117(11) 0.0182(4) Uani d . 1 . .
H H12A 0.9090 0.3055 0.5890 0.022 Uiso calc R 1 . .
H H12B 0.8492 0.1474 0.5238 0.022 Uiso calc R 1 . .
C C13 0.77909(13) 0.4124(3) 0.49785(11) 0.0164(4) Uani d . 1 . .
H H13A 0.7055 0.3611 0.4733 0.020 Uiso calc R 1 . .
C C14 0.75490(12) 0.5929(3) 0.55434(11) 0.0167(4) Uani d . 1 . .
C C15 0.71234(13) 0.7261(3) 0.47270(11) 0.0195(4) Uani d . 1 . .
H H15A 0.7126 0.8574 0.4936 0.023 Uiso calc R 1 . .
H H15B 0.6365 0.6920 0.4472 0.023 Uiso calc R 1 . .
C C16 0.79861(14) 0.6939(3) 0.39867(12) 0.0230(4) Uani d . 1 . .
H H16A 0.8625 0.7794 0.4101 0.028 Uiso calc R 1 . .
H H16B 0.7638 0.7156 0.3349 0.028 Uiso calc R 1 . .
C C17 0.83734(13) 0.4841(3) 0.41098(11) 0.0185(4) Uani d . 1 . .
H H17A 0.9192 0.4831 0.4275 0.022 Uiso calc R 1 . .
C C18 0.86642(13) 0.6806(3) 0.59992(11) 0.0185(4) Uani d . 1 . .
H H18A 0.9253 0.6623 0.5583 0.028 Uiso calc R 1 . .
H H18B 0.8872 0.6198 0.6598 0.028 Uiso calc R 1 . .
H H18C 0.8558 0.8141 0.6099 0.028 Uiso calc R 1 . .
C C19 0.55240(13) 0.2318(3) 0.76682(11) 0.0184(4) Uani d . 1 . .
H H19A 0.5312 0.1710 0.8235 0.028 Uiso calc R 1 . .
H H19B 0.5600 0.1379 0.7185 0.028 Uiso calc R 1 . .
H H19C 0.4952 0.3218 0.7450 0.028 Uiso calc R 1 . .
C C20 0.81270(14) 0.3722(3) 0.31846(11) 0.0198(4) Uani d . 1 . .
C C21 0.88153(15) 0.4451(3) 0.23872(12) 0.0256(4) Uani d . 1 . .
H H21A 0.8388 0.5371 0.1991 0.031 Uiso calc R 1 . .
H H21B 0.9519 0.5027 0.2644 0.031 Uiso calc R 1 . .
C C22 0.90316(16) 0.2656(3) 0.18336(13) 0.0312(5) Uani d . 1 . .
H H22A 0.8455 0.2481 0.1311 0.037 Uiso calc R 1 . .
H H22B 0.9767 0.2701 0.1583 0.037 Uiso calc R 1 . .
C C23 0.89845(14) 0.1082(3) 0.25590(12) 0.0246(4) Uani d . 1 . .
C C24 0.68744(15) 0.3543(3) 0.28607(12) 0.0306(5) Uani d . 1 . .
H H24A 0.6503 0.2829 0.3322 0.046 Uiso calc R 1 . .
H H24B 0.6786 0.2902 0.2259 0.046 Uiso calc R 1 . .
H H24C 0.6544 0.4787 0.2797 0.046 Uiso calc R 1 . .
C C25 0.67355(16) 0.5249(3) 1.02112(12) 0.0328(5) Uani d . 1 . .
H H25A 0.6438 0.5250 1.0799 0.039 Uiso calc R 1 . .
H H25B 0.7512 0.5354 1.0178 0.039 Uiso calc R 1 . .
C C26 0.48110(15) 0.4927(3) 0.94372(13) 0.0288(5) Uani d . 1 . .
H H26A 0.4654 0.4626 1.0076 0.043 Uiso calc R 1 . .
H H26B 0.4522 0.3938 0.9016 0.043 Uiso calc R 1 . .
H H26C 0.4455 0.6110 0.9250 0.043 Uiso calc R 1 . .
C C27 0.55534(13) 0.4831(3) 0.58199(11) 0.0198(4) Uani d . 1 . .
H H27A 0.4990 0.4881 0.6268 0.030 Uiso calc R 1 . .
H H27B 0.5608 0.3557 0.5585 0.030 Uiso calc R 1 . .
H H27C 0.5345 0.5673 0.5299 0.030 Uiso calc R 1 . .

loop_
_atom_site_aniso_label
_atom_site_aniso_U_11
_atom_site_aniso_U_22
_atom_site_aniso_U_33
_atom_site_aniso_U_12
_atom_site_aniso_U_13
_atom_site_aniso_U_23
O1 0.0221(6) 0.0222(8) 0.0237(6) 0.0001(5) -0.0039(5) -0.0002(5)
O2 0.0239(6) 0.0207(8) 0.0348(7) -0.0002(6) -0.0052(5) 0.0082(6)
O3 0.0287(6) 0.0248(9) 0.0170(6) -0.0003(5) 0.0044(5) -0.0021(5)
O4 0.0385(7) 0.0257(10) 0.0308(7) -0.0002(6) 0.0136(5) -0.0034(6)
C1 0.0192(8) 0.0153(10) 0.0153(7) -0.0003(7) 0.0036(6) -0.0009(7)
C2 0.0209(8) 0.0166(11) 0.0172(8) 0.0013(7) 0.0019(6) 0.0010(7)
C3 0.0206(8) 0.0183(11) 0.0159(8) 0.0003(7) 0.0044(6) -0.0020(7)
C4 0.0322(9) 0.0147(11) 0.0201(8) 0.0067(8) 0.0082(7) 0.0009(8)
C5 0.0178(7) 0.0186(11) 0.0176(8) -0.0009(7) 0.0017(6) -0.0003(7)
C6 0.0213(8) 0.0156(11) 0.0187(8) 0.0005(7) 0.0054(6) -0.0025(7)
C7 0.0215(8) 0.0166(11) 0.0190(8) 0.0019(7) 0.0028(6) 0.0036(7)
C8 0.0172(8) 0.0165(11) 0.0150(8) 0.0007(7) 0.0024(6) 0.0010(7)
C9 0.0151(7) 0.0138(11) 0.0159(7) 0.0004(7) 0.0004(6) 0.0006(7)
C10 0.0161(8) 0.0166(11) 0.0161(7) 0.0002(7) 0.0015(6) 0.0010(7)
C11 0.0217(8) 0.0154(11) 0.0167(8) 0.0007(7) 0.0030(6) 0.0007(7)
C12 0.0210(8) 0.0172(11) 0.0169(8) 0.0012(7) 0.0040(6) -0.0022(7)
C13 0.0165(8) 0.0171(11) 0.0157(7) -0.0001(7) 0.0025(6) 0.0005(7)
C14 0.0164(7) 0.0183(11) 0.0156(8) -0.0003(7) 0.0020(6) 0.0016(7)
C15 0.0226(8) 0.0164(11) 0.0198(8) 0.0009(7) 0.0028(6) 0.0020(7)
C16 0.0274(9) 0.0225(12) 0.0196(8) 0.0005(8) 0.0054(7) 0.0049(8)
C17 0.0167(8) 0.0223(12) 0.0165(8) -0.0003(7) 0.0026(6) 0.0011(7)
C18 0.0206(8) 0.0156(11) 0.0197(8) -0.0020(7) 0.0035(6) 0.0001(7)
C19 0.0187(8) 0.0181(11) 0.0187(8) -0.0004(7) 0.0027(6) 0.0003(7)
C20 0.0225(8) 0.0200(12) 0.0168(8) 0.0019(7) 0.0018(6) 0.0010(7)
C21 0.0277(9) 0.0305(13) 0.0190(8) 0.0014(8) 0.0044(7) 0.0027(8)
C22 0.0354(10) 0.0360(14) 0.0237(9) -0.0007(9) 0.0104(7) 0.0009(9)
C23 0.0261(9) 0.0264(14) 0.0219(9) -0.0034(9) 0.0057(7) -0.0053(8)
C24 0.0253(9) 0.0462(15) 0.0200(8) -0.0015(9) -0.0007(7) -0.0009(9)
C25 0.0342(10) 0.0465(15) 0.0182(8) 0.0131(9) 0.0052(7) -0.0009(9)
C26 0.0360(10) 0.0268(13) 0.0253(9) -0.0012(9) 0.0122(7) -0.0018(8)
C27 0.0169(8) 0.0236(12) 0.0190(8) 0.0008(7) 0.0015(6) 0.0038(7)

loop_
_atom_type_symbol
_atom_type_description
_atom_type_scat_dispersion_real
_atom_type_scat_dispersion_imag
_atom_type_scat_source
C C 0.0181 0.0091 'International Tables Vol C Tables 4.2.6.8 and 6.1.1.4'
H H 0.0000 0.0000 'International Tables Vol C Tables 4.2.6.8 and 6.1.1.4'
O O 0.0492 0.0322 'International Tables Vol C Tables 4.2.6.8 and 6.1.1.4'

loop_
_geom_angle_atom_site_label_1
_geom_angle_atom_site_label_2
_geom_angle_atom_site_label_3
_geom_angle_site_symmetry_1
_geom_angle_site_symmetry_3
_geom_angle
_geom_angle_publ_flag
C3 O2 H1O2 . . 109.5 ?
C23 O3 C20 . . 110.86(14) ?
C2 C1 C10 . . 118.06(15) ?
C2 C1 H1A . . 107.8 ?
C10 C1 H1A . . 107.8 ?
C2 C1 H1B . . 107.8 ?
C10 C1 H1B . . 107.8 ?
H1A C1 H1B . . 107.1 ?
C3 C2 C1 . . 114.24(15) ?
C3 C2 H2A . . 108.7 ?
C1 C2 H2A . . 108.7 ?
C3 C2 H2B . . 108.7 ?
C1 C2 H2B . . 108.7 ?
H2A C2 H2B . . 107.6 ?
O1 C3 O2 . . 121.97(16) ?
O1 C3 C2 . . 123.28(17) ?
O2 C3 C2 . . 114.73(14) ?
C25 C4 C26 . . 120.40(15) ?
C25 C4 C5 . . 118.84(15) ?
C26 C4 C5 . . 120.56(15) ?
C4 C5 C6 . . 110.90(13) ?
C4 C5 C10 . . 115.86(15) ?
C6 C5 C10 . . 111.62(12) ?
C4 C5 H5A . . 105.9 ?
C6 C5 H5A . . 105.9 ?
C10 C5 H5A . . 105.9 ?
C5 C6 C7 . . 111.55(13) ?
C5 C6 H6A . . 109.3 ?
C7 C6 H6A . . 109.3 ?
C5 C6 H6B . . 109.3 ?
C7 C6 H6B . . 109.3 ?
H6A C6 H6B . . 108.0 ?
C6 C7 C8 . . 113.22(15) ?
C6 C7 H7A . . 108.9 ?
C8 C7 H7A . . 108.9 ?
C6 C7 H7B . . 108.9 ?
C8 C7 H7B . . 108.9 ?
H7A C7 H7B . . 107.7 ?
C7 C8 C27 . . 108.07(13) ?
C7 C8 C9 . . 108.67(12) ?
C27 C8 C9 . . 112.73(14) ?
C7 C8 C14 . . 110.24(14) ?
C27 C8 C14 . . 109.77(12) ?
C9 C8 C14 . . 107.36(12) ?
C11 C9 C8 . . 112.00(12) ?
C11 C9 C10 . . 113.94(14) ?
C8 C9 C10 . . 115.97(12) ?
C11 C9 H9A . . 104.5 ?
C8 C9 H9A . . 104.5 ?
C10 C9 H9A . . 104.5 ?
C19 C10 C1 . . 104.15(14) ?
C19 C10 C5 . . 112.46(13) ?
C1 C10 C5 . . 109.68(12) ?
C19 C10 C9 . . 113.76(12) ?
C1 C10 C9 . . 109.96(12) ?
C5 C10 C9 . . 106.81(13) ?
C9 C11 C12 . . 112.96(15) ?
C9 C11 H11A . . 109.0 ?
C12 C11 H11A . . 109.0 ?
C9 C11 H11B . . 109.0 ?
C12 C11 H11B . . 109.0 ?
H11A C11 H11B . . 107.8 ?
C13 C12 C11 . . 108.90(13) ?
C13 C12 H12A . . 109.9 ?
C11 C12 H12A . . 109.9 ?
C13 C12 H12B . . 109.9 ?
C11 C12 H12B . . 109.9 ?
H12A C12 H12B . . 108.3 ?
C12 C13 C14 . . 111.86(12) ?
C12 C13 C17 . . 119.33(13) ?
C14 C13 C17 . . 104.96(14) ?
C12 C13 H13A . . 106.7 ?
C14 C13 H13A . . 106.7 ?
C17 C13 H13A . . 106.7 ?
C15 C14 C13 . . 100.31(12) ?
C15 C14 C18 . . 106.36(14) ?
C13 C14 C18 . . 110.67(13) ?
C15 C14 C8 . . 117.57(12) ?
C13 C14 C8 . . 109.68(14) ?
C18 C14 C8 . . 111.65(12) ?
C14 C15 C16 . . 102.95(13) ?
C14 C15 H15A . . 111.2 ?
C16 C15 H15A . . 111.2 ?
C14 C15 H15B . . 111.2 ?
C16 C15 H15B . . 111.2 ?
H15A C15 H15B . . 109.1 ?
C15 C16 C17 . . 105.76(14) ?
C15 C16 H16A . . 110.6 ?
C17 C16 H16A . . 110.6 ?
C15 C16 H16B . . 110.6 ?
C17 C16 H16B . . 110.6 ?
H16A C16 H16B . . 108.7 ?
C20 C17 C13 . . 116.35(15) ?
C20 C17 C16 . . 111.16(14) ?
C13 C17 C16 . . 104.56(13) ?
C20 C17 H17A . . 108.2 ?
C13 C17 H17A . . 108.2 ?
C16 C17 H17A . . 108.2 ?
C14 C18 H18A . . 109.5 ?
C14 C18 H18B . . 109.5 ?
H18A C18 H18B . . 109.5 ?
C14 C18 H18C . . 109.5 ?
H18A C18 H18C . . 109.5 ?
H18B C18 H18C . . 109.5 ?
C10 C19 H19A . . 109.5 ?
C10 C19 H19B . . 109.5 ?
H19A C19 H19B . . 109.5 ?
C10 C19 H19C . . 109.5 ?
H19A C19 H19C . . 109.5 ?
H19B C19 H19C . . 109.5 ?
O3 C20 C24 . . 105.58(15) ?
O3 C20 C17 . . 108.60(13) ?
C24 C20 C17 . . 114.09(14) ?
O3 C20 C21 . . 103.40(14) ?
C24 C20 C21 . . 112.04(13) ?
C17 C20 C21 . . 112.27(15) ?
C22 C21 C20 . . 102.91(16) ?
C22 C21 H21A . . 111.2 ?
C20 C21 H21A . . 111.2 ?
C22 C21 H21B . . 111.2 ?
C20 C21 H21B . . 111.2 ?
H21A C21 H21B . . 109.1 ?
C23 C22 C21 . . 104.06(14) ?
C23 C22 H22A . . 110.9 ?
C21 C22 H22A . . 110.9 ?
C23 C22 H22B . . 110.9 ?
C21 C22 H22B . . 110.9 ?
H22A C22 H22B . . 109.0 ?
O4 C23 O3 . . 122.54(18) ?
O4 C23 C22 . . 127.84(17) ?
O3 C23 C22 . . 109.62(17) ?
C20 C24 H24A . . 109.5 ?
C20 C24 H24B . . 109.5 ?
H24A C24 H24B . . 109.5 ?
C20 C24 H24C . . 109.5 ?
H24A C24 H24C . . 109.5 ?
H24B C24 H24C . . 109.5 ?
C4 C25 H25A . . 120.0 ?
C4 C25 H25B . . 120.0 ?
H25A C25 H25B . . 120.0 ?
C4 C26 H26A . . 109.5 ?
C4 C26 H26B . . 109.5 ?
H26A C26 H26B . . 109.5 ?
C4 C26 H26C . . 109.5 ?
H26A C26 H26C . . 109.5 ?
H26B C26 H26C . . 109.5 ?
C8 C27 H27A . . 109.5 ?
C8 C27 H27B . . 109.5 ?
H27A C27 H27B . . 109.5 ?
C8 C27 H27C . . 109.5 ?
H27A C27 H27C . . 109.5 ?
H27B C27 H27C . . 109.5 ?

loop_
_geom_bond_atom_site_label_1
_geom_bond_atom_site_label_2
_geom_bond_site_symmetry_2
_geom_bond_distance
_geom_bond_publ_flag
O1 C3 . 1.2246(19) ?
O2 C3 . 1.318(2) ?
O2 H1O2 . 0.8200 ?
O3 C23 . 1.349(2) ?
O3 C20 . 1.478(2) ?
O4 C23 . 1.201(3) ?
C1 C2 . 1.532(2) ?
C1 C10 . 1.552(2) ?
C1 H1A . 0.9700 ?
C1 H1B . 0.9700 ?
C2 C3 . 1.500(2) ?
C2 H2A . 0.9700 ?
C2 H2B . 0.9700 ?
C4 C25 . 1.374(3) ?
C4 C26 . 1.456(2) ?
C4 C5 . 1.526(2) ?
C5 C6 . 1.530(2) ?
C5 C10 . 1.564(3) ?
C5 H5A . 0.9800 ?
C6 C7 . 1.534(2) ?
C6 H6A . 0.9700 ?
C6 H6B . 0.9700 ?
C7 C8 . 1.539(3) ?
C7 H7A . 0.9700 ?
C7 H7B . 0.9700 ?
C8 C27 . 1.544(2) ?
C8 C9 . 1.569(2) ?
C8 C14 . 1.577(2) ?
C9 C11 . 1.538(2) ?
C9 C10 . 1.573(2) ?
C9 H9A . 0.9800 ?
C10 C19 . 1.540(2) ?
C11 C12 . 1.538(2) ?
C11 H11A . 0.9700 ?
C11 H11B . 0.9700 ?
C12 C13 . 1.520(2) ?
C12 H12A . 0.9700 ?
C12 H12B . 0.9700 ?
C13 C14 . 1.540(3) ?
C13 C17 . 1.544(2) ?
C13 H13A . 0.9800 ?
C14 C15 . 1.537(2) ?
C14 C18 . 1.549(2) ?
C15 C16 . 1.542(2) ?
C15 H15A . 0.9700 ?
C15 H15B . 0.9700 ?
C16 C17 . 1.552(3) ?
C16 H16A . 0.9700 ?
C16 H16B . 0.9700 ?
C17 C20 . 1.532(2) ?
C17 H17A . 0.9800 ?
C18 H18A . 0.9600 ?
C18 H18B . 0.9600 ?
C18 H18C . 0.9600 ?
C19 H19A . 0.9600 ?
C19 H19B . 0.9600 ?
C19 H19C . 0.9600 ?
C20 C24 . 1.522(2) ?
C20 C21 . 1.535(2) ?
C21 C22 . 1.520(3) ?
C21 H21A . 0.9700 ?
C21 H21B . 0.9700 ?
C22 C23 . 1.513(3) ?
C22 H22A . 0.9700 ?
C22 H22B . 0.9700 ?
C24 H24A . 0.9600 ?
C24 H24B . 0.9600 ?
C24 H24C . 0.9600 ?
C25 H25A . 0.9300 ?
C25 H25B . 0.9300 ?
C26 H26A . 0.9600 ?
C26 H26B . 0.9600 ?
C26 H26C . 0.9600 ?
C27 H27A . 0.9600 ?
C27 H27B . 0.9600 ?
C27 H27C . 0.9600 ?

loop_
_geom_hbond_atom_site_label_D
_geom_hbond_atom_site_label_H
_geom_hbond_atom_site_label_A
_geom_hbond_site_symmetry_A
_geom_hbond_distance_DH
_geom_hbond_distance_HA
_geom_hbond_distance_DA
_geom_hbond_angle_DHA
_geom_hbond_publ_flag
O2 H1O2 O1 2_747 0.82 1.88 2.6541(18) 156 y

loop_
_geom_torsion_atom_site_label_1
_geom_torsion_atom_site_label_2
_geom_torsion_atom_site_label_3
_geom_torsion_atom_site_label_4
_geom_torsion_site_symmetry_1
_geom_torsion_site_symmetry_2
_geom_torsion_site_symmetry_3
_geom_torsion_site_symmetry_4
_geom_torsion
_geom_torsion_publ_flag
C10 C1 C2 C3 . . . . 179.42(14) ?
C1 C2 C3 O1 . . . . -167.70(14) ?
C1 C2 C3 O2 . . . . 14.2(2) ?
C25 C4 C5 C6 . . . . -127.01(19) ?
C26 C4 C5 C6 . . . . 47.9(2) ?
C25 C4 C5 C10 . . . . 104.4(2) ?
C26 C4 C5 C10 . . . . -80.6(2) ?
C4 C5 C6 C7 . . . . 169.65(14) ?
C10 C5 C6 C7 . . . . -59.54(18) ?
C5 C6 C7 C8 . . . . 57.01(18) ?
C6 C7 C8 C27 . . . . 71.31(17) ?
C6 C7 C8 C9 . . . . -51.32(17) ?
C6 C7 C8 C14 . . . . -168.72(12) ?
C7 C8 C9 C11 . . . . -174.60(12) ?
C27 C8 C9 C11 . . . . 65.63(16) ?
C14 C8 C9 C11 . . . . -55.38(17) ?
C7 C8 C9 C10 . . . . 52.28(18) ?
C27 C8 C9 C10 . . . . -67.49(18) ?
C14 C8 C9 C10 . . . . 171.50(13) ?
C2 C1 C10 C19 . . . . 173.23(14) ?
C2 C1 C10 C5 . . . . -66.19(17) ?
C2 C1 C10 C9 . . . . 50.98(19) ?
C4 C5 C10 C19 . . . . 58.99(18) ?
C6 C5 C10 C19 . . . . -69.22(17) ?
C4 C5 C10 C1 . . . . -56.40(17) ?
C6 C5 C10 C1 . . . . 175.39(12) ?
C4 C5 C10 C9 . . . . -175.53(12) ?
C6 C5 C10 C9 . . . . 56.25(15) ?
C11 C9 C10 C19 . . . . -62.02(18) ?
C8 C9 C10 C19 . . . . 70.2(2) ?
C11 C9 C10 C1 . . . . 54.34(17) ?
C8 C9 C10 C1 . . . . -173.43(13) ?
C11 C9 C10 C5 . . . . 173.30(12) ?
C8 C9 C10 C5 . . . . -54.48(16) ?
C8 C9 C11 C12 . . . . 55.20(17) ?
C10 C9 C11 C12 . . . . -170.68(12) ?
C9 C11 C12 C13 . . . . -54.70(17) ?
C11 C12 C13 C14 . . . . 58.51(17) ?
C11 C12 C13 C17 . . . . -178.51(14) ?
C12 C13 C14 C15 . . . . 173.32(12) ?
C17 C13 C14 C15 . . . . 42.51(14) ?
C12 C13 C14 C18 . . . . 61.31(17) ?
C17 C13 C14 C18 . . . . -69.49(15) ?
C12 C13 C14 C8 . . . . -62.31(16) ?
C17 C13 C14 C8 . . . . 166.89(12) ?
C7 C8 C14 C15 . . . . -69.81(18) ?
C27 C8 C14 C15 . . . . 49.1(2) ?
C9 C8 C14 C15 . . . . 171.98(15) ?
C7 C8 C14 C13 . . . . 176.54(12) ?
C27 C8 C14 C13 . . . . -64.53(17) ?
C9 C8 C14 C13 . . . . 58.33(15) ?
C7 C8 C14 C18 . . . . 53.50(18) ?
C27 C8 C14 C18 . . . . 172.43(15) ?
C9 C8 C14 C18 . . . . -64.71(17) ?
C13 C14 C15 C16 . . . . -45.09(16) ?
C18 C14 C15 C16 . . . . 70.21(16) ?
C8 C14 C15 C16 . . . . -163.85(15) ?
C14 C15 C16 C17 . . . . 31.41(17) ?
C12 C13 C17 C20 . . . . 87.32(18) ?
C14 C13 C17 C20 . . . . -146.36(14) ?
C12 C13 C17 C16 . . . . -149.67(15) ?
C14 C13 C17 C16 . . . . -23.35(15) ?
C15 C16 C17 C20 . . . . 121.33(15) ?
C15 C16 C17 C13 . . . . -4.99(17) ?
C23 O3 C20 C24 . . . . 94.59(15) ?
C23 O3 C20 C17 . . . . -142.66(14) ?
C23 O3 C20 C21 . . . . -23.24(16) ?
C13 C17 C20 O3 . . . . -61.86(17) ?
C16 C17 C20 O3 . . . . 178.64(13) ?
C13 C17 C20 C24 . . . . 55.6(2) ?
C16 C17 C20 C24 . . . . -63.92(19) ?
C13 C17 C20 C21 . . . . -175.56(15) ?
C16 C17 C20 C21 . . . . 64.93(18) ?
O3 C20 C21 C22 . . . . 29.77(16) ?
C24 C20 C21 C22 . . . . -83.45(19) ?
C17 C20 C21 C22 . . . . 146.64(15) ?
C20 C21 C22 C23 . . . . -26.18(17) ?
C20 O3 C23 O4 . . . . -174.19(16) ?
C20 O3 C23 C22 . . . . 6.50(18) ?
C21 C22 C23 O4 . . . . -166.08(19) ?
C21 C22 C23 O3 . . . . 13.18(18) ?

loop_
_cod_related_entry_id
_cod_related_entry_database
_cod_related_entry_code
1 ChemSpider 28288098
